data_4120283
loop_
_publ_author_name
'Cl\'ement Camp'
'Jacques P\'ecaut'
'Marinella Mazzanti'

_publ_section_title
;
 Tuning Uranium-Nitrogen Multiple Bond Formation with Ancillary Siloxide
 Ligands
;
_journal_name_full 'Journal of the American Chemical Society'
_journal_page_first 12101
_journal_page_last 12111
_journal_paper_doi 10.1021/ja405815b
_journal_volume 135
_journal_year 2013
_chemical_formula_sum 'C77 H157 K N O22 Si5 U'
_chemical_formula_weight 1866.62
_chemical_name_systematic
; 
 ? 
;
_space_group_IT_number 145
_symmetry_cell_setting hexagonal
_symmetry_space_group_name_Hall 'P 32'
_symmetry_space_group_name_H-M 'P 32'
_atom_sites_solution_hydrogens geom
_atom_sites_solution_primary direct
_atom_sites_solution_secondary difmap
_audit_creation_method SHELXL-97
_cell_angle_alpha 90.00
_cell_angle_beta 90.00
_cell_angle_gamma 120.00
_cell_formula_units_Z 3
_cell_length_a 14.0470(8)
_cell_length_b 14.0470(8)
_cell_length_c 43.104(3)
_cell_measurement_reflns_used 3579
_cell_measurement_temperature 150(2)
_cell_measurement_theta_max 32.3585
_cell_measurement_theta_min 3.3426
_cell_volume 7365.7(8)
_computing_cell_refinement
;
CrysAlisPro, Agilent Technologies,
Version 1.171.36.20 (release 27-06-2012 CrysAlis171 .NET)
(compiled Jul 11 2012,15:38:31)
;
_computing_data_collection
;
CrysAlisPro, Agilent Technologies,
Version 1.171.36.20 (release 27-06-2012 CrysAlis171 .NET)
(compiled Jul 11 2012,15:38:31)
;
_computing_data_reduction
;
CrysAlisPro, Agilent Technologies,
Version 1.171.36.20 (release 27-06-2012 CrysAlis171 .NET)
(compiled Jul 11 2012,15:38:31)
;
_computing_structure_refinement 'SHELXL-97 (Sheldrick, 1997)'
_computing_structure_solution 'SHELXS-97 (Sheldrick, 1990)'
_diffrn_ambient_temperature 150(2)
_diffrn_detector_area_resol_mean 15.9653
_diffrn_measured_fraction_theta_full 0.998
_diffrn_measured_fraction_theta_max 0.998
_diffrn_measurement_details
;
  1 omega  -45.00   68.25   0.7500   90.0000
omega____ theta____ kappa____ phi______ frames
    -       25.4051  -19.0000   90.0000 151

  2 omega -100.00  -47.50   0.7500   90.0000
omega____ theta____ kappa____ phi______ frames
    -      -27.1239  -19.0000   60.0000 70

;
_diffrn_measurement_device_type 'Xcalibur, Sapphire3'
_diffrn_measurement_method '\w scans'
_diffrn_radiation_monochromator graphite
_diffrn_radiation_source 'fine-focus sealed tube'
_diffrn_radiation_type MoK\a
_diffrn_radiation_wavelength 0.71073
_diffrn_reflns_av_R_equivalents 0.0693
_diffrn_reflns_av_sigmaI/netI 0.1230
_diffrn_reflns_limit_h_max 18
_diffrn_reflns_limit_h_min -18
_diffrn_reflns_limit_k_max 18
_diffrn_reflns_limit_k_min -18
_diffrn_reflns_limit_l_max 30
_diffrn_reflns_limit_l_min -57
_diffrn_reflns_number 26095
_diffrn_reflns_theta_full 28.28
_diffrn_reflns_theta_max 28.28
_diffrn_reflns_theta_min 3.35
_exptl_absorpt_coefficient_mu 1.817
_exptl_absorpt_correction_T_max 0.8668
_exptl_absorpt_correction_T_min 0.4219
_exptl_absorpt_correction_type multi-scan
_exptl_absorpt_process_details
;
CrysAlisPro, Agilent Technologies,
Version 1.171.36.20 (release 27-06-2012 CrysAlis171 .NET)
(compiled Jul 11 2012,15:38:31)
empirical absorption correction using spherical harmonics,
 implemented in SCALE3 ABSPACK scaling algorithm.
;
_exptl_crystal_colour orange
_exptl_crystal_density_diffrn 1.262
_exptl_crystal_description plate
_exptl_crystal_F_000 2949
_exptl_crystal_size_max 0.57
_exptl_crystal_size_mid 0.25
_exptl_crystal_size_min 0.08
_refine_diff_density_max 1.887
_refine_diff_density_min -1.474
_refine_diff_density_rms 0.121
_refine_ls_abs_structure_details 'Flack H D (1983), Acta Cryst. A39, 876-881'
_refine_ls_abs_structure_Flack -0.007(5)
_refine_ls_extinction_method none
_refine_ls_goodness_of_fit_ref 1.022
_refine_ls_hydrogen_treatment constr
_refine_ls_matrix_type full
_refine_ls_number_parameters 1074
_refine_ls_number_reflns 15296
_refine_ls_number_restraints 37
_refine_ls_restrained_S_all 1.021
_refine_ls_R_factor_all 0.0989
_refine_ls_R_factor_gt 0.0640
_refine_ls_shift/su_max 0.017
_refine_ls_shift/su_mean 0.001
_refine_ls_structure_factor_coef Fsqd
_refine_ls_weighting_details 'calc w=1/[\s^2^(Fo^2^)+(0.0349P)^2^+0.0000P] where P=(Fo^2^+2Fc^2^)/3'
_refine_ls_weighting_scheme calc
_refine_ls_wR_factor_gt 0.1083
_refine_ls_wR_factor_ref 0.1232
_reflns_number_gt 11084
_reflns_number_total 15296
_reflns_threshold_expression >2sigma(I)
_cod_data_source_file ja405815b_si_002_06.cif
_cod_data_source_block 5-TMS
_cod_database_code 4120283

loop_
_symmetry_equiv_pos_as_xyz
'x, y, z'
'-y, x-y, z+2/3'
'-x+y, -x, z+1/3'

loop_
_atom_site_label
_atom_site_type_symbol
_atom_site_fract_x
_atom_site_fract_y
_atom_site_fract_z
_atom_site_U_iso_or_equiv
_atom_site_adp_type
_atom_site_occupancy
_atom_site_symmetry_multiplicity
_atom_site_calc_flag
_atom_site_refinement_flags
_atom_site_disorder_assembly
_atom_site_disorder_group
U1 U 0.92308(3) 0.88587(3) 0.344500(9) 0.02766(8) Uani 1 1 d . . .
Si1 Si 1.1918(2) 0.9138(2) 0.32265(7) 0.0325(7) Uani 1 1 d . . .
O1 O 1.0859(5) 0.9104(6) 0.33676(16) 0.0403(18) Uani 1 1 d . . .
O2 O 1.3075(6) 1.0122(7) 0.3361(2) 0.052(2) Uani 1 1 d . . .
O3 O 1.2013(6) 0.9408(6) 0.28580(17) 0.045(2) Uani 1 1 d . . .
O4 O 1.1925(6) 0.8004(6) 0.3297(2) 0.055(2) Uani 1 1 d . . .
C1 C 1.3599(10) 1.0275(11) 0.3658(3) 0.055(3) Uani 1 1 d . . .
C2 C 1.4238(11) 0.9673(12) 0.3651(3) 0.076(4) Uani 1 1 d . . .
H2A H 1.3725 0.8879 0.3641 0.113 Uiso 1 1 calc R . .
H2B H 1.4684 0.9844 0.3839 0.113 Uiso 1 1 calc R . .
H2C H 1.4719 0.9904 0.3469 0.113 Uiso 1 1 calc R . .
C3 C 1.4310(18) 1.1447(14) 0.3695(5) 0.177(12) Uani 1 1 d . . .
H3A H 1.4889 1.1719 0.3537 0.265 Uiso 1 1 calc R . .
H3B H 1.4645 1.1601 0.3901 0.265 Uiso 1 1 calc R . .
H3C H 1.3879 1.1816 0.3671 0.265 Uiso 1 1 calc R . .
C4 C 1.2745(14) 0.9794(16) 0.3907(3) 0.097(6) Uani 1 1 d . . .
H4A H 1.2346 1.0200 0.3918 0.146 Uiso 1 1 calc R . .
H4B H 1.3101 0.9846 0.4107 0.146 Uiso 1 1 calc R . .
H4C H 1.2228 0.9020 0.3860 0.146 Uiso 1 1 calc R . .
C5 C 1.2954(8) 0.9911(8) 0.2648(3) 0.041(3) Uani 1 1 d . . .
C6 C 1.3536(11) 1.1160(9) 0.2695(3) 0.073(4) Uani 1 1 d . . .
H6A H 1.3021 1.1422 0.2651 0.110 Uiso 1 1 calc R . .
H6B H 1.4164 1.1517 0.2553 0.110 Uiso 1 1 calc R . .
H6C H 1.3795 1.1339 0.2909 0.110 Uiso 1 1 calc R . .
C7 C 1.3718(8) 0.9445(10) 0.2713(3) 0.053(3) Uani 1 1 d . . .
H7A H 1.4084 0.9718 0.2913 0.080 Uiso 1 1 calc R . .
H7B H 1.4272 0.9680 0.2548 0.080 Uiso 1 1 calc R . .
H7C H 1.3286 0.8641 0.2718 0.080 Uiso 1 1 calc R . .
C8 C 1.2468(11) 0.9590(11) 0.2323(3) 0.072(4) Uani 1 1 d . . .
H8A H 1.2048 0.8787 0.2305 0.107 Uiso 1 1 calc R . .
H8B H 1.3063 0.9888 0.2169 0.107 Uiso 1 1 calc R . .
H8C H 1.1981 0.9890 0.2284 0.107 Uiso 1 1 calc R . .
C9 C 1.1147(9) 0.6856(9) 0.3236(3) 0.050(3) Uani 1 1 d . . .
C10 C 1.1475(16) 0.6528(13) 0.2962(5) 0.149(10) Uani 1 1 d . . .
H10A H 1.0822 0.5969 0.2853 0.224 Uiso 1 1 calc R . .
H10B H 1.1945 0.6223 0.3018 0.224 Uiso 1 1 calc R . .
H10C H 1.1884 0.7168 0.2827 0.224 Uiso 1 1 calc R . .
C11 C 1.0031(12) 0.6595(11) 0.3267(5) 0.118(7) Uani 1 1 d . . .
H11A H 0.9995 0.7135 0.3403 0.177 Uiso 1 1 calc R . .
H11B H 0.9596 0.5859 0.3357 0.177 Uiso 1 1 calc R . .
H11C H 0.9737 0.6613 0.3063 0.177 Uiso 1 1 calc R . .
C12 C 1.1348(15) 0.6284(13) 0.3514(4) 0.109(6) Uani 1 1 d . . .
H12A H 1.1312 0.6630 0.3707 0.163 Uiso 1 1 calc R . .
H12B H 1.2076 0.6355 0.3494 0.163 Uiso 1 1 calc R . .
H12C H 1.0784 0.5504 0.3516 0.163 Uiso 1 1 calc R . .
Si2 Si 0.9728(2) 0.9263(2) 0.43002(7) 0.0307(6) Uani 1 1 d . . .
O21 O 0.9535(6) 0.9091(5) 0.39308(16) 0.0305(16) Uani 1 1 d . . .
O22 O 0.8914(6) 0.9596(5) 0.44762(17) 0.0391(18) Uani 1 1 d . . .
O23 O 1.0962(5) 1.0282(5) 0.43576(16) 0.0388(16) Uani 1 1 d . . .
O24 O 0.9541(6) 0.8163(6) 0.44717(15) 0.0420(17) Uani 1 1 d . A .
C21 C 0.7815(8) 0.8982(8) 0.4582(3) 0.040(2) Uani 1 1 d . . .
C22 C 0.7112(8) 0.8343(10) 0.4315(3) 0.063(4) Uani 1 1 d . . .
H22A H 0.7250 0.8839 0.4140 0.095 Uiso 1 1 calc R . .
H22B H 0.6336 0.7996 0.4375 0.095 Uiso 1 1 calc R . .
H22C H 0.7288 0.7775 0.4255 0.095 Uiso 1 1 calc R . .
C23 C 0.7512(11) 0.9836(11) 0.4694(3) 0.071(4) Uani 1 1 d . . .
H23A H 0.8008 1.0272 0.4862 0.107 Uiso 1 1 calc R . .
H23B H 0.6752 0.9458 0.4769 0.107 Uiso 1 1 calc R . .
H23C H 0.7584 1.0321 0.4521 0.107 Uiso 1 1 calc R . .
C24 C 0.7697(11) 0.8227(11) 0.4843(3) 0.078(4) Uani 1 1 d . . .
H24A H 0.7847 0.7658 0.4767 0.116 Uiso 1 1 calc R . .
H24B H 0.6946 0.7881 0.4925 0.116 Uiso 1 1 calc R . .
H24C H 0.8220 0.8648 0.5008 0.116 Uiso 1 1 calc R . .
C25 C 1.1481(9) 1.1041(8) 0.4605(3) 0.044(3) Uani 1 1 d . . .
C26 C 1.1059(12) 1.1834(10) 0.4612(3) 0.079(5) Uani 1 1 d . . .
H26A H 1.1459 1.2417 0.4459 0.119 Uiso 1 1 calc R . .
H26B H 1.1171 1.2159 0.4819 0.119 Uiso 1 1 calc R . .
H26C H 1.0273 1.1444 0.4562 0.119 Uiso 1 1 calc R . .
C27 C 1.1156(11) 1.0375(11) 0.4917(3) 0.071(4) Uani 1 1 d . . .
H27A H 1.0354 0.9941 0.4933 0.107 Uiso 1 1 calc R . .
H27B H 1.1452 1.0886 0.5092 0.107 Uiso 1 1 calc R . .
H27C H 1.1461 0.9881 0.4920 0.107 Uiso 1 1 calc R . .
C28 C 1.2701(9) 1.1585(9) 0.4562(3) 0.066(4) Uani 1 1 d . . .
H28A H 1.2925 1.1027 0.4566 0.098 Uiso 1 1 calc R . .
H28B H 1.3070 1.2113 0.4731 0.098 Uiso 1 1 calc R . .
H28C H 1.2906 1.1970 0.4363 0.098 Uiso 1 1 calc R . .
C29 C 0.9764(8) 0.7295(8) 0.4421(3) 0.037(2) Uani 1 1 d . . .
C30 C 0.8977(15) 0.6374(12) 0.4642(4) 0.116(7) Uani 1 1 d . A .
H30A H 0.9018 0.6681 0.4849 0.174 Uiso 1 1 calc R . .
H30B H 0.9190 0.5808 0.4654 0.174 Uiso 1 1 calc R . .
H30C H 0.8224 0.6045 0.4563 0.174 Uiso 1 1 calc R . .
C31 C 0.9423(15) 0.6828(13) 0.4114(4) 0.117(7) Uani 1 1 d . A .
H31A H 0.8737 0.6810 0.4059 0.175 Uiso 1 1 calc R . .
H31B H 0.9304 0.6079 0.4113 0.175 Uiso 1 1 calc R . .
H31C H 0.9995 0.7279 0.3964 0.175 Uiso 1 1 calc R . .
C32 C 1.0923(12) 0.7694(14) 0.4491(5) 0.147(9) Uani 1 1 d . A 1
H32A H 1.1386 0.8325 0.4358 0.220 Uiso 1 1 calc R A 1
H32B H 1.1092 0.7107 0.4453 0.220 Uiso 1 1 calc R A 1
H32C H 1.1068 0.7918 0.4709 0.220 Uiso 1 1 calc R A 1
Si3 Si 0.9101(2) 1.1384(2) 0.33175(8) 0.0398(8) Uani 1 1 d . . .
O41 O 0.9080(6) 1.0329(5) 0.34464(16) 0.0399(17) Uani 1 1 d . B .
O42 O 0.8504(6) 1.1162(6) 0.29858(18) 0.048(2) Uani 1 1 d . B .
O43 O 0.8218(12) 1.1616(11) 0.3530(4) 0.041(4) Uani 0.566(16) 1 d P B 1
O44 O 1.0222(9) 1.2486(9) 0.3361(4) 0.036(4) Uani 0.566(16) 1 d P B 1
O43B O 0.9009(14) 1.2244(13) 0.3526(4) 0.032(5) Uani 0.434(16) 1 d P B 2
O44B O 1.0430(11) 1.2179(13) 0.3152(4) 0.036(5) Uani 0.434(16) 1 d P B 2
C41 C 0.8052(8) 1.1719(9) 0.2812(3) 0.041(3) Uani 1 1 d . . .
C42 C 0.7957(12) 1.1329(12) 0.2489(3) 0.079(4) Uani 1 1 d . B .
H42A H 0.8680 1.1485 0.2414 0.118 Uiso 1 1 calc R . .
H42B H 0.7683 1.1709 0.2356 0.118 Uiso 1 1 calc R . .
H42C H 0.7444 1.0535 0.2481 0.118 Uiso 1 1 calc R . .
C43 C 0.8823(10) 1.2949(9) 0.2828(3) 0.065(4) Uani 1 1 d . B .
H43A H 0.8786 1.3216 0.3035 0.098 Uiso 1 1 calc R . .
H43B H 0.8605 1.3314 0.2673 0.098 Uiso 1 1 calc R . .
H43C H 0.9576 1.3115 0.2786 0.098 Uiso 1 1 calc R . .
C44 C 0.6954(10) 1.1429(13) 0.2934(3) 0.087(5) Uani 1 1 d . B .
H44A H 0.6443 1.0643 0.2901 0.130 Uiso 1 1 calc R . .
H44B H 0.6682 1.1859 0.2826 0.130 Uiso 1 1 calc R . .
H44C H 0.7010 1.1591 0.3157 0.130 Uiso 1 1 calc R . .
C45 C 0.8351(9) 1.2053(9) 0.3834(3) 0.044(3) Uani 1 1 d . . .
C46 C 0.886(2) 1.332(2) 0.3795(7) 0.062(8) Uani 0.566(16) 1 d PU B 1
H46A H 0.9608 1.3645 0.3715 0.093 Uiso 0.566(16) 1 calc PR B 1
H46B H 0.8871 1.3653 0.3997 0.093 Uiso 0.566(16) 1 calc PR B 1
H46C H 0.8409 1.3470 0.3650 0.093 Uiso 0.566(16) 1 calc PR B 1
C47 C 0.7127(16) 1.151(2) 0.3960(5) 0.059(7) Uani 0.566(16) 1 d P B 1
H47A H 0.6652 1.1539 0.3798 0.088 Uiso 0.566(16) 1 calc PR B 1
H47B H 0.7107 1.1910 0.4143 0.088 Uiso 0.566(16) 1 calc PR B 1
H47C H 0.6866 1.0740 0.4015 0.088 Uiso 0.566(16) 1 calc PR B 1
C46B C 0.833(3) 1.301(3) 0.3866(8) 0.055(9) Uani 0.434(16) 1 d PU B 2
H46D H 0.9079 1.3627 0.3894 0.082 Uiso 0.434(16) 1 calc PR B 2
H46E H 0.7885 1.2962 0.4048 0.082 Uiso 0.434(16) 1 calc PR B 2
H46F H 0.8004 1.3137 0.3680 0.082 Uiso 0.434(16) 1 calc PR B 2
C47B C 0.729(2) 1.102(3) 0.3815(7) 0.056(9) Uani 0.434(16) 1 d P B 2
H47D H 0.6900 1.1021 0.3628 0.083 Uiso 0.434(16) 1 calc PR B 2
H47E H 0.6848 1.0944 0.3998 0.083 Uiso 0.434(16) 1 calc PR B 2
H47F H 0.7426 1.0396 0.3807 0.083 Uiso 0.434(16) 1 calc PR B 2
C48 C 0.9032(10) 1.1837(10) 0.4056(3) 0.063(4) Uani 1 1 d . B .
H48A H 0.8844 1.1066 0.4040 0.094 Uiso 1 1 calc R . .
H48B H 0.8889 1.1986 0.4268 0.094 Uiso 1 1 calc R . .
H48C H 0.9812 1.2315 0.4007 0.094 Uiso 1 1 calc R . .
C49 C 1.1353(11) 1.2720(11) 0.3313(3) 0.059(3) Uani 1 1 d . . .
C50 C 1.158(2) 1.211(3) 0.3607(6) 0.099(11) Uani 0.60 1 d P B .
H50A H 1.1132 1.2089 0.3785 0.149 Uiso 0.60 1 calc PR . .
H50B H 1.2359 1.2526 0.3664 0.149 Uiso 0.60 1 calc PR . .
H50C H 1.1381 1.1362 0.3548 0.149 Uiso 0.60 1 calc PR . .
C51 C 1.176(3) 1.197(2) 0.3204(10) 0.153(12) Uani 0.60 1 d PU B .
H51A H 1.1336 1.1254 0.3305 0.230 Uiso 0.60 1 calc PR . .
H51B H 1.2539 1.2293 0.3257 0.230 Uiso 0.60 1 calc PR . .
H51C H 1.1670 1.1880 0.2979 0.230 Uiso 0.60 1 calc PR . .
C52 C 1.218(3) 1.311(3) 0.3074(10) 0.178(13) Uani 0.60 1 d PU B .
H52A H 1.2166 1.2481 0.2972 0.267 Uiso 0.60 1 calc PR . .
H52B H 1.2903 1.3579 0.3167 0.267 Uiso 0.60 1 calc PR . .
H52C H 1.2025 1.3533 0.2922 0.267 Uiso 0.60 1 calc PR . .
C53 C 1.200(4) 1.390(3) 0.3300(11) 0.176(14) Uani 0.60 1 d PU B .
H53A H 1.1583 1.4222 0.3392 0.264 Uiso 0.60 1 calc PR . .
H53B H 1.2175 1.4141 0.3084 0.264 Uiso 0.60 1 calc PR . .
H53C H 1.2684 1.4154 0.3417 0.264 Uiso 0.60 1 calc PR . .
C54 C 1.175(4) 1.367(4) 0.3553(11) 0.165(15) Uani 0.60 1 d PU B .
H54A H 1.2458 1.4286 0.3486 0.247 Uiso 0.60 1 calc PR . .
H54B H 1.1832 1.3410 0.3756 0.247 Uiso 0.60 1 calc PR . .
H54C H 1.1207 1.3914 0.3566 0.247 Uiso 0.60 1 calc PR . .
Si4 Si 0.6630(2) 0.6279(2) 0.35874(7) 0.0409(7) Uani 1 1 d . . .
O61 O 0.7801(5) 0.7281(5) 0.35612(15) 0.0361(16) Uani 1 1 d . C .
O62 O 0.6381(5) 0.5848(5) 0.39386(17) 0.0456(19) Uani 1 1 d . C .
O63 O 0.6623(10) 0.5134(9) 0.3418(3) 0.032(4) Uani 0.554(14) 1 d P C 1
O64 O 0.5702(10) 0.6331(10) 0.3392(3) 0.040(4) Uani 0.554(14) 1 d P C 1
O63B O 0.6043(11) 0.5438(11) 0.3336(4) 0.031(4) Uani 0.446(14) 1 d P C 2
O64B O 0.5712(14) 0.6807(15) 0.3627(5) 0.061(7) Uani 0.446(14) 1 d P C 2
C61 C 0.5565(8) 0.4900(8) 0.4092(3) 0.042(3) Uani 1 1 d . . .
C62 C 0.6021(10) 0.4120(10) 0.4138(4) 0.077(4) Uani 1 1 d . C .
H62A H 0.6100 0.3849 0.3935 0.116 Uiso 1 1 calc R . .
H62B H 0.5514 0.3499 0.4267 0.116 Uiso 1 1 calc R . .
H62C H 0.6740 0.4515 0.4239 0.116 Uiso 1 1 calc R . .
C63 C 0.5429(10) 0.5274(10) 0.4410(3) 0.070(4) Uani 1 1 d . C .
H63A H 0.6150 0.5689 0.4510 0.105 Uiso 1 1 calc R . .
H63B H 0.4948 0.4631 0.4536 0.105 Uiso 1 1 calc R . .
H63C H 0.5102 0.5744 0.4388 0.105 Uiso 1 1 calc R . .
C64 C 0.4476(8) 0.4348(9) 0.3925(3) 0.053(3) Uani 1 1 d . C .
H64A H 0.4189 0.4855 0.3913 0.080 Uiso 1 1 calc R . .
H64B H 0.3955 0.3687 0.4039 0.080 Uiso 1 1 calc R . .
H64C H 0.4576 0.4144 0.3715 0.080 Uiso 1 1 calc R . .
C65 C 0.6472(10) 0.4831(11) 0.3120(3) 0.061(4) Uani 1 1 d . . .
C66 C 0.5306(12) 0.4008(11) 0.3036(3) 0.105(6) Uani 1 1 d . C .
H66A H 0.5053 0.3349 0.3164 0.157 Uiso 1 1 calc R . .
H66B H 0.5269 0.3810 0.2817 0.157 Uiso 1 1 calc R . .
H66C H 0.4836 0.4328 0.3073 0.157 Uiso 1 1 calc R . .
C67 C 0.7061(10) 0.5661(9) 0.2892(3) 0.063(4) Uani 1 1 d . C .
H67A H 0.6722 0.6121 0.2869 0.095 Uiso 1 1 calc R . .
H67B H 0.7037 0.5313 0.2693 0.095 Uiso 1 1 calc R . .
H67C H 0.7827 0.6118 0.2958 0.095 Uiso 1 1 calc R . .
C68 C 0.695(2) 0.3957(19) 0.3111(6) 0.068(8) Uani 0.554(14) 1 d P C 1
H68A H 0.7746 0.4361 0.3146 0.103 Uiso 0.554(14) 1 calc PR C 1
H68B H 0.6791 0.3593 0.2908 0.103 Uiso 0.554(14) 1 calc PR C 1
H68C H 0.6592 0.3404 0.3274 0.103 Uiso 0.554(14) 1 calc PR C 1
C70 C 0.634(2) 0.827(2) 0.3383(10) 0.103(14) Uani 0.554(14) 1 d P C 1
H70A H 0.6985 0.8211 0.3429 0.154 Uiso 0.554(14) 1 calc PR C 1
H70B H 0.6254 0.8726 0.3543 0.154 Uiso 0.554(14) 1 calc PR C 1
H70C H 0.6424 0.8620 0.3180 0.154 Uiso 0.554(14) 1 calc PR C 1
C72 C 0.478(4) 0.686(3) 0.3092(8) 0.137(18) Uani 0.554(14) 1 d P C 1
H72A H 0.4546 0.7380 0.3023 0.206 Uiso 0.554(14) 1 calc PR C 1
H72B H 0.4123 0.6147 0.3135 0.206 Uiso 0.554(14) 1 calc PR C 1
H72C H 0.5212 0.6774 0.2929 0.206 Uiso 0.554(14) 1 calc PR C 1
C71 C 0.471(3) 0.709(3) 0.3626(9) 0.109(12) Uani 0.554(14) 1 d P C 1
H71A H 0.5071 0.7140 0.3825 0.163 Uiso 0.554(14) 1 calc PR C 1
H71B H 0.4068 0.6353 0.3604 0.163 Uiso 0.554(14) 1 calc PR C 1
H71C H 0.4474 0.7639 0.3620 0.163 Uiso 0.554(14) 1 calc PR C 1
C68B C 0.713(2) 0.455(3) 0.3351(8) 0.077(11) Uani 0.446(14) 1 d P C 2
H68D H 0.7659 0.5223 0.3460 0.115 Uiso 0.446(14) 1 calc PR C 2
H68E H 0.7516 0.4243 0.3240 0.115 Uiso 0.446(14) 1 calc PR C 2
H68F H 0.6621 0.4016 0.3502 0.115 Uiso 0.446(14) 1 calc PR C 2
C70B C 0.537(10) 0.816(6) 0.3598(13) 0.30(7) Uani 0.446(14) 1 d P C 2
H70D H 0.5612 0.8124 0.3808 0.456 Uiso 0.446(14) 1 calc PR C 2
H70E H 0.4601 0.7996 0.3605 0.456 Uiso 0.446(14) 1 calc PR C 2
H70F H 0.5831 0.8903 0.3514 0.456 Uiso 0.446(14) 1 calc PR C 2
C71B C 0.423(3) 0.681(3) 0.3363(13) 0.101(13) Uani 0.446(14) 1 d PU C 2
H71D H 0.3915 0.6576 0.3571 0.152 Uiso 0.446(14) 1 calc PR C 2
H71E H 0.3921 0.6169 0.3224 0.152 Uiso 0.446(14) 1 calc PR C 2
H71F H 0.4068 0.7360 0.3283 0.152 Uiso 0.446(14) 1 calc PR C 2
C72B C 0.603(3) 0.776(3) 0.3097(7) 0.081(12) Uani 0.446(14) 1 d P C 2
H72D H 0.5568 0.7914 0.2960 0.121 Uiso 0.446(14) 1 calc PR C 2
H72E H 0.6201 0.7238 0.2995 0.121 Uiso 0.446(14) 1 calc PR C 2
H72F H 0.6714 0.8441 0.3142 0.121 Uiso 0.446(14) 1 calc PR C 2
C69 C 0.5455(11) 0.7288(12) 0.3381(3) 0.053(4) Uani 1 1 d . . .
Si5 Si 0.9035(3) 0.8753(2) 0.26159(7) 0.0397(7) Uani 1 1 d . . .
N1 N 0.8952(6) 0.8611(7) 0.3015(2) 0.038(2) Uani 1 1 d . . .
C81 C 1.0069(9) 1.0199(9) 0.2515(3) 0.053(3) Uani 1 1 d . . .
H81A H 0.9851 1.0699 0.2608 0.080 Uiso 1 1 calc R . .
H81B H 1.0109 1.0287 0.2289 0.080 Uiso 1 1 calc R . .
H81C H 1.0791 1.0372 0.2596 0.080 Uiso 1 1 calc R . .
C82 C 0.7695(9) 0.8456(10) 0.2440(3) 0.061(3) Uani 1 1 d . . .
H82A H 0.7173 0.7665 0.2449 0.092 Uiso 1 1 calc R . .
H82B H 0.7812 0.8698 0.2223 0.092 Uiso 1 1 calc R . .
H82C H 0.7398 0.8852 0.2555 0.092 Uiso 1 1 calc R . .
C83 C 0.9429(10) 0.7820(9) 0.2426(3) 0.065(4) Uani 1 1 d . . .
H83A H 1.0148 0.7974 0.2504 0.097 Uiso 1 1 calc R . .
H83B H 0.9469 0.7934 0.2201 0.097 Uiso 1 1 calc R . .
H83C H 0.8879 0.7056 0.2473 0.097 Uiso 1 1 calc R . .
K1 K 0.20899(18) 0.67183(18) 0.50342(6) 0.0413(6) Uani 1 1 d . D 2
O91 O 0.3894(7) 0.8575(9) 0.4766(3) 0.092(4) Uani 1 1 d . . .
O92 O 0.2813(7) 0.6542(9) 0.4452(2) 0.079(3) Uani 1 1 d . . .
O93 O 0.1147(8) 0.4666(8) 0.4739(2) 0.073(3) Uani 1 1 d . . .
O94 O 0.0026(7) 0.4974(8) 0.5215(2) 0.073(3) Uani 1 1 d . . .
O95 O 0.0901(10) 0.7008(10) 0.5508(2) 0.091(3) Uani 1 1 d . . .
O96 O 0.2533(10) 0.8817(7) 0.5205(3) 0.095(4) Uani 1 1 d . . .
C91 C 0.4110(13) 0.840(2) 0.4452(5) 0.132(10) Uani 1 1 d . D .
H91A H 0.4883 0.8933 0.4400 0.158 Uiso 1 1 calc R . .
H91B H 0.3630 0.8520 0.4310 0.158 Uiso 1 1 calc R . .
C92 C 0.3920(15) 0.728(2) 0.4406(4) 0.124(8) Uani 1 1 d . D .
H92A H 0.4136 0.7201 0.4193 0.148 Uiso 1 1 calc R . .
H92B H 0.4367 0.7129 0.4555 0.148 Uiso 1 1 calc R . .
C93 C 0.2564(18) 0.5468(18) 0.4364(4) 0.112(7) Uani 1 1 d . D .
H93A H 0.3004 0.5234 0.4488 0.134 Uiso 1 1 calc R . .
H93B H 0.2740 0.5458 0.4142 0.134 Uiso 1 1 calc R . .
C94 C 0.1359(16) 0.4707(14) 0.4420(3) 0.097(6) Uani 1 1 d . D .
H94A H 0.0925 0.4976 0.4307 0.116 Uiso 1 1 calc R . .
H94B H 0.1142 0.3963 0.4342 0.116 Uiso 1 1 calc R . .
C95 C 0.0065(13) 0.3887(11) 0.4823(5) 0.094(6) Uani 1 1 d . D .
H95A H -0.0081 0.3142 0.4768 0.113 Uiso 1 1 calc R . .
H95B H -0.0457 0.4031 0.4706 0.113 Uiso 1 1 calc R . .
C96 C -0.0118(11) 0.3930(11) 0.5160(4) 0.085(5) Uani 1 1 d . D .
H96A H -0.0870 0.3353 0.5218 0.102 Uiso 1 1 calc R . .
H96B H 0.0418 0.3820 0.5281 0.102 Uiso 1 1 calc R . .
C97 C -0.0234(13) 0.5078(17) 0.5518(4) 0.108(6) Uani 1 1 d . D .
H97A H 0.0308 0.5057 0.5661 0.129 Uiso 1 1 calc R . .
H97B H -0.0970 0.4455 0.5571 0.129 Uiso 1 1 calc R . .
C98 C -0.0228(16) 0.6112(17) 0.5557(4) 0.095(6) Uani 1 1 d . D .
H98A H -0.0478 0.6158 0.5769 0.115 Uiso 1 1 calc R . .
H98B H -0.0730 0.6162 0.5405 0.115 Uiso 1 1 calc R . .
C99 C 0.104(2) 0.8061(18) 0.5516(4) 0.129(9) Uani 1 1 d . D .
H99A H 0.0708 0.8145 0.5710 0.155 Uiso 1 1 calc R . .
H99B H 0.0634 0.8146 0.5339 0.155 Uiso 1 1 calc R . .
C100 C 0.215(2) 0.8899(17) 0.5501(5) 0.145(12) Uani 1 1 d . D .
H10D H 0.2580 0.8798 0.5666 0.174 Uiso 1 1 calc R . .
H10E H 0.2212 0.9629 0.5528 0.174 Uiso 1 1 calc R . .
C101 C 0.3664(16) 0.9671(12) 0.5145(6) 0.125(9) Uani 1 1 d . D .
H10F H 0.4166 0.9578 0.5287 0.150 Uiso 1 1 calc R . .
H10G H 0.3745 1.0403 0.5184 0.150 Uiso 1 1 calc R . .
C102 C 0.3958(16) 0.9606(15) 0.4821(6) 0.133(10) Uani 1 1 d . D .
H10H H 0.3451 0.9692 0.4680 0.160 Uiso 1 1 calc R . .
H10I H 0.4714 1.0210 0.4779 0.160 Uiso 1 1 calc R . .
C111 C 0.3520(10) 0.5373(10) 0.5319(3) 0.055(3) Uani 1 1 d . . .
C112 C 0.4359(10) 0.6331(12) 0.5207(3) 0.068(4) Uani 1 1 d . D .
H112 H 0.4800 0.6299 0.5044 0.081 Uiso 1 1 calc R . .
C113 C 0.4597(12) 0.7330(12) 0.5316(4) 0.079(5) Uani 1 1 d . . .
H113 H 0.5175 0.7984 0.5228 0.095 Uiso 1 1 calc R D 2
C114 C 0.4007(15) 0.7373(13) 0.5548(4) 0.084(5) Uani 1 1 d . D .
H114 H 0.4181 0.8073 0.5627 0.101 Uiso 1 1 calc R E 2
C115 C 0.3140(12) 0.6438(14) 0.5682(3) 0.074(4) Uani 1 1 d . . .
H115 H 0.2730 0.6489 0.5850 0.089 Uiso 1 1 calc R D 2
C116 C 0.2899(10) 0.5417(12) 0.5558(3) 0.068(4) Uani 1 1 d . D .
H116 H 0.2308 0.4758 0.5640 0.081 Uiso 1 1 calc R F 2
C117 C 0.3286(13) 0.4297(13) 0.5198(4) 0.091(5) Uani 1 1 d . . .
H11D H 0.3930 0.4211 0.5228 0.136 Uiso 1 1 calc R . .
H11E H 0.3116 0.4252 0.4976 0.136 Uiso 1 1 calc R . .
H11F H 0.2655 0.3712 0.5309 0.136 Uiso 1 1 calc R . .
C121 C 0.6616(13) 0.3168(12) 0.1872(4) 0.073(4) Uani 1 1 d . . .
C122 C 0.7149(12) 0.3618(12) 0.2140(3) 0.069(4) Uani 1 1 d . . .
H122 H 0.6879 0.3223 0.2329 0.083 Uiso 1 1 calc R . .
C123 C 0.8051(13) 0.4611(13) 0.2143(4) 0.074(4) Uani 1 1 d . . .
H123 H 0.8435 0.4892 0.2333 0.089 Uiso 1 1 calc R . .
C124 C 0.8437(13) 0.5237(13) 0.1878(4) 0.080(4) Uani 1 1 d . . .
H124 H 0.9061 0.5955 0.1885 0.096 Uiso 1 1 calc R . .
C125 C 0.7904(15) 0.4802(14) 0.1607(4) 0.080(5) Uani 1 1 d . . .
H125 H 0.8159 0.5216 0.1421 0.095 Uiso 1 1 calc R . .
C126 C 0.7014(16) 0.3784(15) 0.1601(4) 0.082(5) Uani 1 1 d . . .
H126 H 0.6654 0.3483 0.1409 0.098 Uiso 1 1 calc R . .
C127 C 0.5608(15) 0.2059(14) 0.1863(4) 0.124(7) Uani 1 1 d . . .
H12D H 0.5687 0.1571 0.2011 0.185 Uiso 1 1 calc R . .
H12E H 0.5507 0.1753 0.1654 0.185 Uiso 1 1 calc R . .
H12F H 0.4967 0.2123 0.1920 0.185 Uiso 1 1 calc R . .

loop_
_atom_site_aniso_label
_atom_site_aniso_U_11
_atom_site_aniso_U_22
_atom_site_aniso_U_33
_atom_site_aniso_U_23
_atom_site_aniso_U_13
_atom_site_aniso_U_12
U1 0.0287(2) 0.0304(2) 0.02295(15) 0.0014(2) 0.0008(2) 0.0141(2)
Si1 0.0313(15) 0.0333(15) 0.0350(18) 0.0036(13) 0.0035(13) 0.0178(13)
O1 0.035(4) 0.062(5) 0.036(4) -0.019(4) -0.005(3) 0.034(4)
O2 0.039(5) 0.070(6) 0.043(5) 0.006(4) 0.012(4) 0.024(4)
O3 0.047(4) 0.070(5) 0.031(5) 0.003(4) 0.014(4) 0.038(4)
O4 0.050(5) 0.049(5) 0.075(6) 0.000(4) 0.010(4) 0.031(4)
C1 0.052(7) 0.065(8) 0.043(8) -0.003(6) 0.012(6) 0.024(7)
C2 0.069(9) 0.087(10) 0.075(11) -0.004(8) -0.023(8) 0.042(8)
C3 0.22(2) 0.084(13) 0.19(2) -0.055(14) -0.17(2) 0.051(14)
C4 0.105(14) 0.167(18) 0.048(10) -0.010(11) -0.009(10) 0.089(14)
C5 0.043(6) 0.034(5) 0.039(7) -0.004(5) 0.015(5) 0.014(5)
C6 0.091(10) 0.039(7) 0.059(9) 0.011(6) 0.011(8) 0.009(7)
C7 0.042(6) 0.069(8) 0.057(8) -0.011(6) 0.009(6) 0.034(6)
C8 0.069(9) 0.087(10) 0.053(9) -0.012(8) 0.013(7) 0.035(8)
C9 0.047(7) 0.046(7) 0.068(9) -0.002(6) -0.005(6) 0.032(6)
C10 0.162(19) 0.059(10) 0.15(2) -0.044(11) 0.078(15) -0.005(10)
C11 0.059(10) 0.044(9) 0.20(2) -0.016(11) 0.004(12) -0.009(7)
C12 0.121(15) 0.092(13) 0.125(18) 0.021(12) -0.004(13) 0.063(12)
Si2 0.0358(15) 0.0296(14) 0.0255(16) 0.0013(12) 0.0022(13) 0.0154(13)
O21 0.034(4) 0.031(3) 0.028(4) -0.001(3) 0.005(3) 0.017(3)
O22 0.044(4) 0.036(4) 0.040(5) -0.001(3) 0.004(3) 0.022(3)
O23 0.032(4) 0.040(4) 0.036(4) -0.011(3) -0.002(3) 0.011(3)
O24 0.061(5) 0.054(4) 0.020(4) 0.003(3) 0.006(3) 0.036(4)
C21 0.036(5) 0.045(6) 0.041(7) 0.004(5) 0.013(5) 0.021(5)
C22 0.031(6) 0.067(8) 0.080(10) -0.021(7) 0.000(6) 0.015(6)
C23 0.071(9) 0.082(9) 0.071(10) 0.004(8) 0.034(7) 0.045(8)
C24 0.070(9) 0.093(11) 0.068(10) 0.043(8) 0.038(8) 0.040(8)
C25 0.046(6) 0.036(6) 0.050(8) -0.010(5) -0.013(5) 0.020(5)
C26 0.106(11) 0.055(8) 0.087(12) -0.036(8) -0.053(9) 0.048(8)
C27 0.077(9) 0.084(9) 0.036(7) -0.014(7) -0.017(7) 0.028(8)
C28 0.054(8) 0.050(7) 0.075(10) -0.004(7) -0.023(7) 0.013(6)
C29 0.044(6) 0.032(5) 0.041(7) 0.007(5) -0.007(5) 0.023(5)
C30 0.172(18) 0.073(11) 0.125(17) 0.040(11) 0.056(14) 0.079(12)
C31 0.190(19) 0.095(12) 0.112(15) -0.057(10) -0.099(14) 0.106(13)
C32 0.062(10) 0.102(13) 0.31(3) -0.046(15) -0.046(14) 0.065(10)
Si3 0.0415(17) 0.0363(16) 0.049(2) -0.0065(14) -0.0135(15) 0.0253(14)
O41 0.060(5) 0.026(3) 0.034(4) 0.002(3) 0.000(3) 0.022(3)
O42 0.058(5) 0.047(4) 0.038(5) 0.003(4) -0.012(4) 0.025(4)
O43 0.043(10) 0.027(8) 0.066(11) 0.013(7) 0.012(8) 0.027(8)
O44 0.026(6) 0.038(7) 0.055(11) -0.006(6) -0.009(6) 0.025(6)
O43B 0.033(10) 0.023(9) 0.024(9) 0.005(7) 0.004(7) 0.003(8)
O44B 0.017(7) 0.042(9) 0.050(12) -0.012(8) -0.001(7) 0.014(7)
C41 0.037(6) 0.049(6) 0.043(7) 0.000(5) -0.012(5) 0.024(5)
C42 0.110(12) 0.084(10) 0.053(9) 0.007(8) -0.020(8) 0.056(9)
C43 0.062(8) 0.050(7) 0.081(11) 0.012(7) -0.012(7) 0.025(6)
C44 0.055(8) 0.153(15) 0.073(11) 0.030(10) 0.001(7) 0.067(10)
C45 0.058(7) 0.048(7) 0.031(6) -0.004(5) -0.002(6) 0.030(6)
C46 0.076(15) 0.043(12) 0.064(15) -0.015(11) -0.013(12) 0.028(11)
C47 0.043(12) 0.12(2) 0.025(12) 0.008(13) 0.009(10) 0.048(13)
C46B 0.062(16) 0.064(17) 0.056(17) 0.001(13) 0.004(13) 0.045(14)
C47B 0.027(14) 0.10(3) 0.030(18) 0.016(17) -0.009(12) 0.026(16)
C48 0.064(8) 0.063(8) 0.046(8) 0.005(7) -0.009(7) 0.020(7)
C49 0.054(8) 0.068(9) 0.050(9) -0.002(7) 0.014(7) 0.028(7)
C50 0.068(17) 0.19(3) 0.038(15) 0.021(19) -0.018(13) 0.07(2)
C51 0.17(2) 0.058(14) 0.24(4) -0.047(19) -0.02(2) 0.061(17)
C52 0.17(2) 0.073(15) 0.24(3) -0.06(2) -0.02(2) 0.025(17)
C53 0.16(2) 0.081(17) 0.25(4) -0.04(2) -0.02(3) 0.039(16)
C54 0.15(2) 0.10(2) 0.24(4) -0.06(3) -0.01(3) 0.062(18)
Si4 0.0425(17) 0.0333(15) 0.0282(17) 0.0027(13) -0.0112(14) 0.0049(13)
O61 0.025(3) 0.043(4) 0.028(4) -0.006(3) -0.003(3) 0.008(3)
O62 0.031(4) 0.042(4) 0.040(5) 0.005(3) 0.005(3) 0.000(3)
O63 0.028(7) 0.030(7) 0.031(8) -0.009(6) -0.005(6) 0.010(5)
O64 0.035(7) 0.042(8) 0.033(9) -0.004(6) -0.004(6) 0.012(6)
O63B 0.030(8) 0.028(8) 0.036(10) -0.008(7) -0.005(7) 0.015(7)
O64B 0.046(11) 0.051(11) 0.073(17) 0.013(11) -0.033(11) 0.016(9)
C61 0.038(6) 0.031(5) 0.045(7) 0.002(5) 0.004(5) 0.008(5)
C62 0.060(8) 0.055(8) 0.115(14) -0.008(8) -0.018(8) 0.027(7)
C63 0.071(9) 0.062(8) 0.053(9) 0.011(7) 0.030(7) 0.016(7)
C64 0.037(6) 0.051(7) 0.050(8) 0.020(6) 0.009(5) 0.006(5)
C65 0.053(8) 0.065(9) 0.048(9) 0.000(7) -0.001(7) 0.017(7)
C66 0.112(13) 0.058(9) 0.053(10) -0.003(7) -0.026(9) -0.025(8)
C67 0.069(8) 0.047(7) 0.042(8) -0.008(6) 0.011(6) 0.005(6)
C68 0.083(17) 0.077(17) 0.07(2) -0.032(14) -0.022(14) 0.062(15)
C70 0.057(18) 0.060(18) 0.15(4) 0.05(2) -0.02(2) -0.003(15)
C72 0.25(5) 0.19(4) 0.06(2) -0.05(3) -0.07(3) 0.17(4)
C71 0.12(3) 0.11(3) 0.11(4) 0.00(2) 0.02(2) 0.07(2)
C68B 0.052(19) 0.12(3) 0.06(2) 0.00(2) 0.006(17) 0.05(2)
C70B 0.7(2) 0.17(7) 0.10(5) 0.01(4) 0.08(8) 0.29(11)
C71B 0.099(16) 0.105(16) 0.097(16) 0.013(10) -0.008(10) 0.050(11)
C72B 0.06(2) 0.14(3) 0.035(19) 0.03(2) 0.006(16) 0.04(2)
C69 0.065(8) 0.088(10) 0.032(7) 0.020(7) 0.019(6) 0.058(8)
Si5 0.0473(18) 0.0372(16) 0.0242(16) 0.0022(13) 0.0011(14) 0.0134(14)
N1 0.026(4) 0.035(5) 0.053(6) 0.021(5) 0.025(4) 0.017(4)
C81 0.042(6) 0.049(7) 0.046(8) 0.001(6) -0.005(6) 0.006(6)
C82 0.050(7) 0.071(8) 0.055(9) -0.001(7) -0.020(6) 0.025(7)
C83 0.071(8) 0.054(7) 0.053(9) -0.017(6) 0.010(7) 0.019(7)
K1 0.0412(13) 0.0425(13) 0.0371(14) -0.0016(11) -0.0042(11) 0.0187(11)
O91 0.045(5) 0.099(8) 0.102(10) 0.058(7) -0.006(6) 0.012(5)
O92 0.069(6) 0.142(9) 0.052(6) 0.008(6) 0.008(5) 0.074(7)
O93 0.097(7) 0.076(6) 0.064(7) -0.023(5) -0.025(6) 0.058(6)
O94 0.060(5) 0.075(6) 0.079(8) 0.025(6) 0.008(5) 0.030(5)
O95 0.145(10) 0.128(10) 0.049(7) -0.002(6) 0.001(7) 0.105(9)
O96 0.140(10) 0.045(5) 0.101(10) -0.025(6) -0.055(8) 0.046(6)
C91 0.051(9) 0.20(2) 0.122(19) 0.111(19) 0.022(10) 0.048(13)
C92 0.099(14) 0.23(3) 0.079(14) 0.065(16) 0.041(11) 0.113(18)
C93 0.19(2) 0.20(2) 0.049(10) 0.001(12) 0.022(12) 0.173(19)
C94 0.151(16) 0.133(14) 0.055(10) -0.066(10) -0.049(11) 0.107(14)
C95 0.076(11) 0.048(8) 0.143(18) -0.028(10) -0.033(11) 0.020(8)
C96 0.045(8) 0.046(8) 0.137(17) -0.004(9) -0.010(9) 0.003(6)
C97 0.081(11) 0.171(19) 0.082(14) 0.061(13) 0.033(10) 0.071(12)
C98 0.124(16) 0.160(18) 0.042(9) 0.032(11) 0.030(10) 0.101(15)
C99 0.27(3) 0.16(2) 0.040(10) -0.035(12) -0.015(15) 0.17(2)
C100 0.30(3) 0.110(16) 0.087(16) -0.068(14) -0.11(2) 0.15(2)
C101 0.127(16) 0.045(9) 0.18(2) -0.021(12) -0.112(17) 0.024(10)
C102 0.108(15) 0.063(12) 0.17(2) 0.065(14) -0.049(16) 0.002(10)
C111 0.049(7) 0.052(7) 0.042(8) 0.019(6) -0.010(6) 0.010(6)
C112 0.045(7) 0.076(10) 0.068(10) 0.024(8) -0.001(7) 0.020(7)
C113 0.066(10) 0.063(10) 0.089(13) 0.016(9) -0.033(9) 0.018(8)
C114 0.115(14) 0.076(11) 0.071(12) -0.019(10) -0.058(11) 0.056(11)
C115 0.083(10) 0.099(12) 0.034(8) 0.000(8) -0.007(7) 0.040(9)
C116 0.055(8) 0.087(10) 0.050(9) 0.003(8) -0.015(7) 0.027(7)
C117 0.105(12) 0.118(14) 0.067(11) -0.001(10) 0.001(9) 0.070(11)
C121 0.102(12) 0.071(10) 0.069(11) -0.015(8) -0.005(9) 0.059(9)
C122 0.087(10) 0.078(10) 0.049(9) -0.003(8) 0.000(8) 0.048(9)
C123 0.099(12) 0.082(11) 0.067(11) -0.011(9) -0.012(9) 0.065(10)
C124 0.093(11) 0.094(11) 0.082(13) -0.015(10) -0.001(10) 0.068(10)
C125 0.120(14) 0.094(12) 0.059(11) 0.019(9) 0.028(10) 0.079(11)
C126 0.129(15) 0.101(13) 0.047(10) -0.011(9) -0.012(10) 0.081(12)
C127 0.129(16) 0.116(15) 0.110(17) -0.026(12) -0.029(13) 0.049(13)

loop_
_atom_type_symbol
_atom_type_description
_atom_type_scat_dispersion_real
_atom_type_scat_dispersion_imag
_atom_type_scat_source
C C 0.0033 0.0016 'International Tables Vol C Tables 4.2.6.8 and 6.1.1.4'
H H 0.0000 0.0000 'International Tables Vol C Tables 4.2.6.8 and 6.1.1.4'
N N 0.0061 0.0033 'International Tables Vol C Tables 4.2.6.8 and 6.1.1.4'
O O 0.0106 0.0060 'International Tables Vol C Tables 4.2.6.8 and 6.1.1.4'
Si Si 0.0817 0.0704 'International Tables Vol C Tables 4.2.6.8 and 6.1.1.4'
K K 0.2009 0.2494 'International Tables Vol C Tables 4.2.6.8 and 6.1.1.4'
U U -9.6767 9.6646 'International Tables Vol C Tables 4.2.6.8 and 6.1.1.4'

loop_
_geom_angle_atom_site_label_1
_geom_angle_atom_site_label_2
_geom_angle_atom_site_label_3
_geom_angle
N1 U1 O21 178.4(3)
N1 U1 O1 89.1(3)
O21 U1 O1 90.7(3)
N1 U1 O61 92.1(3)
O21 U1 O61 86.7(3)
O1 U1 O61 124.2(3)
N1 U1 O41 93.9(3)
O21 U1 O41 87.7(2)
O1 U1 O41 116.5(3)
O61 U1 O41 119.1(3)
O1 Si1 O3 110.4(4)
O1 Si1 O4 111.4(4)
O3 Si1 O4 111.8(4)
O1 Si1 O2 114.4(4)
O3 Si1 O2 102.7(4)
O4 Si1 O2 105.8(4)
Si1 O1 U1 165.0(4)
C1 O2 Si1 131.6(8)
C5 O3 Si1 132.0(7)
C9 O4 Si1 133.3(7)
O2 C1 C3 106.2(12)
O2 C1 C4 109.6(11)
C3 C1 C4 112.1(16)
O2 C1 C2 107.7(10)
C3 C1 C2 112.0(14)
C4 C1 C2 109.1(12)
C1 C2 H2A 109.5
C1 C2 H2B 109.5
H2A C2 H2B 109.5
C1 C2 H2C 109.5
H2A C2 H2C 109.5
H2B C2 H2C 109.5
C1 C3 H3A 109.5
C1 C3 H3B 109.5
H3A C3 H3B 109.5
C1 C3 H3C 109.5
H3A C3 H3C 109.5
H3B C3 H3C 109.5
C1 C4 H4A 109.5
C1 C4 H4B 109.5
H4A C4 H4B 109.5
C1 C4 H4C 109.5
H4A C4 H4C 109.5
H4B C4 H4C 109.5
O3 C5 C8 105.3(9)
O3 C5 C6 108.0(9)
C8 C5 C6 111.2(10)
O3 C5 C7 109.8(9)
C8 C5 C7 110.2(9)
C6 C5 C7 112.2(10)
C5 C6 H6A 109.5
C5 C6 H6B 109.5
H6A C6 H6B 109.5
C5 C6 H6C 109.5
H6A C6 H6C 109.5
H6B C6 H6C 109.5
C5 C7 H7A 109.5
C5 C7 H7B 109.5
H7A C7 H7B 109.5
C5 C7 H7C 109.5
H7A C7 H7C 109.5
H7B C7 H7C 109.5
C5 C8 H8A 109.5
C5 C8 H8B 109.5
H8A C8 H8B 109.5
C5 C8 H8C 109.5
H8A C8 H8C 109.5
H8B C8 H8C 109.5
C11 C9 C10 119.0(15)
C11 C9 O4 112.9(10)
C10 C9 O4 108.8(11)
C11 C9 C12 104.9(14)
C10 C9 C12 107.5(14)
O4 C9 C12 102.0(11)
C9 C10 H10A 109.5
C9 C10 H10B 109.5
H10A C10 H10B 109.5
C9 C10 H10C 109.5
H10A C10 H10C 109.5
H10B C10 H10C 109.5
C9 C11 H11A 109.5
C9 C11 H11B 109.5
H11A C11 H11B 109.5
C9 C11 H11C 109.5
H11A C11 H11C 109.5
H11B C11 H11C 109.5
C9 C12 H12A 109.5
C9 C12 H12B 109.5
H12A C12 H12B 109.5
C9 C12 H12C 109.5
H12A C12 H12C 109.5
H12B C12 H12C 109.5
O24 Si2 O21 112.0(4)
O24 Si2 O23 111.4(4)
O21 Si2 O23 107.9(4)
O24 Si2 O22 105.2(4)
O21 Si2 O22 114.5(4)
O23 Si2 O22 105.7(4)
Si2 O21 U1 178.2(4)
C21 O22 Si2 133.3(6)
C25 O23 Si2 134.1(7)
C29 O24 Si2 138.8(6)
O22 C21 C22 108.1(9)
O22 C21 C24 112.1(9)
C22 C21 C24 110.4(10)
O22 C21 C23 105.6(8)
C22 C21 C23 110.7(10)
C24 C21 C23 110.0(10)
C21 C22 H22A 109.5
C21 C22 H22B 109.5
H22A C22 H22B 109.5
C21 C22 H22C 109.5
H22A C22 H22C 109.5
H22B C22 H22C 109.5
C21 C23 H23A 109.5
C21 C23 H23B 109.5
H23A C23 H23B 109.5
C21 C23 H23C 109.5
H23A C23 H23C 109.5
H23B C23 H23C 109.5
C21 C24 H24A 109.5
C21 C24 H24B 109.5
H24A C24 H24B 109.5
C21 C24 H24C 109.5
H24A C24 H24C 109.5
H24B C24 H24C 109.5
O23 C25 C28 108.5(9)
O23 C25 C26 109.1(9)
C28 C25 C26 113.5(10)
O23 C25 C27 107.9(8)
C28 C25 C27 109.0(9)
C26 C25 C27 108.7(11)
C25 C26 H26A 109.5
C25 C26 H26B 109.5
H26A C26 H26B 109.5
C25 C26 H26C 109.5
H26A C26 H26C 109.5
H26B C26 H26C 109.5
C25 C27 H27A 109.5
C25 C27 H27B 109.5
H27A C27 H27B 109.5
C25 C27 H27C 109.5
H27A C27 H27C 109.5
H27B C27 H27C 109.5
C25 C28 H28A 109.5
C25 C28 H28B 109.5
H28A C28 H28B 109.5
C25 C28 H28C 109.5
H28A C28 H28C 109.5
H28B C28 H28C 109.5
O24 C29 C31 111.4(9)
O24 C29 C32 108.6(9)
C31 C29 C32 114.6(13)
O24 C29 C30 104.6(9)
C31 C29 C30 104.4(12)
C32 C29 C30 112.8(13)
C29 C30 H30A 109.5
C29 C30 H30B 109.5
H30A C30 H30B 109.5
C29 C30 H30C 109.5
H30A C30 H30C 109.5
H30B C30 H30C 109.5
C29 C31 H31A 109.5
C29 C31 H31B 109.5
H31A C31 H31B 109.5
C29 C31 H31C 109.5
H31A C31 H31C 109.5
H31B C31 H31C 109.5
C29 C32 H32A 109.5
C29 C32 H32B 109.5
H32A C32 H32B 109.5
C29 C32 H32C 109.5
H32A C32 H32C 109.5
H32B C32 H32C 109.5
O43B Si3 O41 123.9(7)
O43B Si3 O44 66.4(7)
O41 Si3 O44 115.1(5)
O43B Si3 O42 115.1(7)
O41 Si3 O42 111.7(4)
O44 Si3 O42 117.8(6)
O43B Si3 O43 36.0(6)
O41 Si3 O43 108.6(5)
O44 Si3 O43 102.4(7)
O42 Si3 O43 99.0(6)
O43B Si3 O44B 102.3(8)
O41 Si3 O44B 104.7(6)
O44 Si3 O44B 37.8(6)
O42 Si3 O44B 92.7(6)
O43 Si3 O44B 137.2(7)
Si3 O41 U1 158.3(4)
C41 O42 Si3 133.4(7)
C45 O43 Si3 129.0(11)
C49 O44 Si3 130.0(10)
Si3 O43B C45 128.8(11)
C49 O44B Si3 124.7(14)
O42 C41 C42 105.8(9)
O42 C41 C44 110.2(9)
C42 C41 C44 110.2(10)
O42 C41 C43 109.8(9)
C42 C41 C43 110.3(11)
C44 C41 C43 110.5(11)
C41 C42 H42A 109.5
C41 C42 H42B 109.5
H42A C42 H42B 109.5
C41 C42 H42C 109.5
H42A C42 H42C 109.5
H42B C42 H42C 109.5
C41 C43 H43A 109.5
C41 C43 H43B 109.5
H43A C43 H43B 109.5
C41 C43 H43C 109.5
H43A C43 H43C 109.5
H43B C43 H43C 109.5
C41 C44 H44A 109.5
C41 C44 H44B 109.5
H44A C44 H44B 109.5
C41 C44 H44C 109.5
H44A C44 H44C 109.5
H44B C44 H44C 109.5
C46B C45 O43 117.1(18)
C46B C45 C47B 118(2)
O43 C45 C47B 70.8(14)
C46B C45 C48 118.0(18)
O43 C45 C48 117.7(11)
C47B C45 C48 105.6(14)
C46B C45 O43B 102.7(17)
O43 C45 O43B 39.4(7)
C47B C45 O43B 109.8(16)
C48 C45 O43B 101.3(11)
C46B C45 C46 27.2(15)
O43 C45 C46 106.3(14)
C47B C45 C46 141.2(18)
C48 C45 C46 109.3(14)
O43B C45 C46 79.7(13)
C46B C45 C47 83.5(17)
O43 C45 C47 103.3(13)
C47B C45 C47 39.5(15)
C48 C45 C47 109.5(12)
O43B C45 C47 141.0(13)
C46 C45 C47 110.6(16)
C45 C46 H46A 109.5
C45 C46 H46B 109.5
H46A C46 H46B 109.5
C45 C46 H46C 109.5
H46A C46 H46C 109.5
H46B C46 H46C 109.5
C45 C47 H47A 109.5
C45 C47 H47B 109.5
H47A C47 H47B 109.5
C45 C47 H47C 109.5
H47A C47 H47C 109.5
H47B C47 H47C 109.5
C45 C46B H46D 109.5
C45 C46B H46E 109.5
H46D C46B H46E 109.5
C45 C46B H46F 109.5
H46D C46B H46F 109.5
H46E C46B H46F 109.5
C45 C47B H47D 109.5
C45 C47B H47E 109.5
H47D C47B H47E 109.5
C45 C47B H47F 109.5
H47D C47B H47F 109.5
H47E C47B H47F 109.5
C45 C48 H48A 109.5
C45 C48 H48B 109.5
H48A C48 H48B 109.5
C45 C48 H48C 109.5
H48A C48 H48C 109.5
H48B C48 H48C 109.5
O44B C49 C52 102(2)
O44B C49 C53 121(3)
C52 C49 C53 67(2)
O44B C49 O44 46.1(9)
C52 C49 O44 140(2)
C53 C49 O44 105(3)
O44B C49 C51 92.4(18)
C52 C49 C51 62(2)
C53 C49 C51 124(3)
O44 C49 C51 129.5(18)
O44B C49 C54 132(2)
C52 C49 C54 106(2)
C53 C49 C54 45(2)
O44 C49 C54 89(2)
C51 C49 C54 135(3)
O44B C49 C50 119.6(16)
C52 C49 C50 115(2)
C53 C49 C50 117(3)
O44 C49 C50 104.0(13)
C51 C49 C50 68.8(18)
C54 C49 C50 82(2)
C49 C50 H50A 109.5
C49 C50 H50B 109.5
H50A C50 H50B 109.5
C49 C50 H50C 109.5
H50A C50 H50C 109.5
H50B C50 H50C 109.5
C49 C51 H51A 109.5
C49 C51 H51B 109.5
H51A C51 H51B 109.5
C49 C51 H51C 109.5
H51A C51 H51C 109.5
H51B C51 H51C 109.5
C49 C52 H52A 109.5
C49 C52 H52B 109.5
H52A C52 H52B 109.5
C49 C52 H52C 109.5
H52A C52 H52C 109.5
H52B C52 H52C 109.5
C49 C53 H53A 109.5
C49 C53 H53B 109.5
H53A C53 H53B 109.5
C49 C53 H53C 109.5
H53A C53 H53C 109.5
H53B C53 H53C 109.5
C49 C54 H54A 109.5
C49 C54 H54B 109.5
H54A C54 H54B 109.5
C49 C54 H54C 109.5
H54A C54 H54C 109.5
H54B C54 H54C 109.5
O63B Si4 O61 125.3(6)
O63B Si4 O64 61.0(7)
O61 Si4 O64 116.4(5)
O63B Si4 O62 116.9(6)
O61 Si4 O62 110.2(4)
O64 Si4 O62 119.3(6)
O63B Si4 O63 40.2(6)
O61 Si4 O63 108.6(5)
O64 Si4 O63 101.2(7)
O62 Si4 O63 98.4(5)
O63B Si4 O64B 99.7(8)
O61 Si4 O64B 106.8(6)
O64 Si4 O64B 41.5(7)
O62 Si4 O64B 89.9(7)
O63 Si4 O64B 138.0(7)
Si4 O61 U1 164.6(4)
C61 O62 Si4 135.9(7)
C65 O63 Si4 128.0(11)
C69 O64 Si4 127.2(11)
Si4 O63B C65 130.0(11)
C69 O64B Si4 122.8(17)
O62 C61 C64 113.4(9)
O62 C61 C63 106.3(8)
C64 C61 C63 109.8(9)
O62 C61 C62 107.6(9)
C64 C61 C62 111.9(9)
C63 C61 C62 107.6(11)
C61 C62 H62A 109.5
C61 C62 H62B 109.5
H62A C62 H62B 109.5
C61 C62 H62C 109.5
H62A C62 H62C 109.5
H62B C62 H62C 109.5
C61 C63 H63A 109.5
C61 C63 H63B 109.5
H63A C63 H63B 109.5
C61 C63 H63C 109.5
H63A C63 H63C 109.5
H63B C63 H63C 109.5
C61 C64 H64A 109.5
C61 C64 H64B 109.5
H64A C64 H64B 109.5
C61 C64 H64C 109.5
H64A C64 H64C 109.5
H64B C64 H64C 109.5
O63 C65 C67 117.8(12)
O63 C65 C66 114.5(12)
C67 C65 C66 115.3(12)
O63 C65 C68B 55.6(15)
C67 C65 C68B 118.6(17)
C66 C65 C68B 121.4(18)
O63 C65 O63B 45.6(8)
C67 C65 O63B 100.9(12)
C66 C65 O63B 89.7(11)
C68B C65 O63B 101.1(17)
O63 C65 C68 101.3(14)
C67 C65 C68 107.7(14)
C66 C65 C68 96.5(14)
C68B C65 C68 46.7(15)
O63B C65 C68 144.6(15)
C65 C66 H66A 109.5
C65 C66 H66B 109.5
H66A C66 H66B 109.5
C65 C66 H66C 109.5
H66A C66 H66C 109.5
H66B C66 H66C 109.5
C65 C67 H67A 109.5
C65 C67 H67B 109.5
H67A C67 H67B 109.5
C65 C67 H67C 109.5
H67A C67 H67C 109.5
H67B C67 H67C 109.5
C65 C68 H68A 109.5
C65 C68 H68B 109.5
H68A C68 H68B 109.5
C65 C68 H68C 109.5
H68A C68 H68C 109.5
H68B C68 H68C 109.5
C69 C70 H70A 109.5
C69 C70 H70B 109.5
H70A C70 H70B 109.5
C69 C70 H70C 109.5
H70A C70 H70C 109.5
H70B C70 H70C 109.5
C69 C72 H72A 109.5
C69 C72 H72B 109.5
H72A C72 H72B 109.5
C69 C72 H72C 109.5
H72A C72 H72C 109.5
H72B C72 H72C 109.5
C69 C71 H71A 109.5
C69 C71 H71B 109.5
H71A C71 H71B 109.5
C69 C71 H71C 109.5
H71A C71 H71C 109.5
H71B C71 H71C 109.5
C65 C68B H68D 109.5
C65 C68B H68E 109.5
H68D C68B H68E 109.5
C65 C68B H68F 109.5
H68D C68B H68F 109.5
H68E C68B H68F 109.5
C69 C70B C71B 47(2)
C69 C70B H70D 109.5
C71B C70B H70D 122.7
C69 C70B H70E 109.4
C71B C70B H70E 62.7
H70D C70B H70E 109.5
C69 C70B H70F 109.5
C71B C70B H70F 127.1
H70D C70B H70F 109.5
H70E C70B H70F 109.5
C69 C71B C70B 51(3)
C69 C71B H71D 109.5
C70B C71B H71D 82.5
C69 C71B H71E 109.5
C70B C71B H71E 160.3
H71D C71B H71E 109.5
C69 C71B H71F 109.5
C70B C71B H71F 79.5
H71D C71B H71F 109.5
H71E C71B H71F 109.5
C69 C72B H72D 109.5
C69 C72B H72E 109.5
H72D C72B H72E 109.5
C69 C72B H72F 109.5
H72D C72B H72F 109.5
H72E C72B H72F 109.5
C70 C69 O64B 99.7(18)
C70 C69 C71 115(3)
O64B C69 C71 71.5(18)
C70 C69 C72B 60(2)
O64B C69 C72B 130.4(18)
C71 C69 C72B 157(2)
C70 C69 C71B 137(2)
O64B C69 C71B 110(2)
C71 C69 C71B 52(2)
C72B C69 C71B 115(2)
C70 C69 C72 120(3)
O64B C69 C72 135(2)
C71 C69 C72 106(3)
C72B C69 C72 65(2)
C71B C69 C72 55(2)
C70 C69 O64 114.3(18)
O64B C69 O64 48.1(10)
C71 C69 O64 105.7(18)
C72B C69 O64 96.1(18)
C71B C69 O64 108(2)
C72 C69 O64 93.0(16)
C70 C69 C70B 65(4)
O64B C69 C70B 94(3)
C71 C69 C70B 52(3)
C72B C69 C70B 113(3)
C71B C69 C70B 82(5)
C72 C69 C70B 121(4)
O64 C69 C70B 142(3)
N1 Si5 C83 112.6(5)
N1 Si5 C81 109.1(5)
C83 Si5 C81 108.9(6)
N1 Si5 C82 112.1(5)
C83 Si5 C82 106.7(6)
C81 Si5 C82 107.3(6)
Si5 N1 U1 163.4(5)
Si5 C81 H81A 109.5
Si5 C81 H81B 109.5
H81A C81 H81B 109.5
Si5 C81 H81C 109.5
H81A C81 H81C 109.5
H81B C81 H81C 109.5
Si5 C82 H82A 109.5
Si5 C82 H82B 109.5
H82A C82 H82B 109.5
Si5 C82 H82C 109.5
H82A C82 H82C 109.5
H82B C82 H82C 109.5
Si5 C83 H83A 109.5
Si5 C83 H83B 109.5
H83A C83 H83B 109.5
Si5 C83 H83C 109.5
H83A C83 H83C 109.5
H83B C83 H83C 109.5
O92 K1 O96 115.8(4)
O92 K1 O95 161.7(3)
O96 K1 O95 59.2(4)
O92 K1 O93 60.1(3)
O96 K1 O93 161.2(3)
O95 K1 O93 118.1(4)
O92 K1 O94 116.0(3)
O96 K1 O94 115.8(4)
O95 K1 O94 59.5(3)
O93 K1 O94 58.6(3)
O92 K1 O91 60.6(4)
O96 K1 O91 60.5(4)
O95 K1 O91 119.4(4)
O93 K1 O91 120.6(4)
O94 K1 O91 167.8(3)
O92 K1 C114 110.8(4)
O96 K1 C114 78.8(3)
O95 K1 C114 86.1(4)
O93 K1 C114 120.0(3)
O94 K1 C114 113.9(4)
O91 K1 C114 77.5(4)
O92 K1 C115 123.8(3)
O96 K1 C115 91.5(4)
O95 K1 C115 74.5(3)
O93 K1 C115 105.9(3)
O94 K1 C115 89.4(3)
O91 K1 C115 102.2(4)
C114 K1 C115 24.7(4)
O92 K1 C113 88.1(4)
O96 K1 C113 89.0(4)
O95 K1 C113 108.7(4)
O93 K1 C113 108.6(4)
O94 K1 C113 127.3(3)
O91 K1 C113 64.9(3)
C114 K1 C113 22.7(4)
C115 K1 C113 41.8(4)
O92 K1 C116 108.3(3)
O96 K1 C116 115.5(3)
O95 K1 C116 88.8(3)
O93 K1 C116 82.2(3)
O94 K1 C116 80.0(3)
O91 K1 C116 112.2(3)
C114 K1 C116 41.7(3)
C115 K1 C116 24.0(3)
C113 K1 C116 47.5(3)
C102 O91 C91 115.3(15)
C102 O91 K1 116.2(11)
C91 O91 K1 113.3(11)
C92 O92 C93 110.1(14)
C92 O92 K1 112.9(10)
C93 O92 K1 115.6(8)
C94 O93 C95 114.2(13)
C94 O93 K1 114.9(9)
C95 O93 K1 117.0(8)
C97 O94 C96 111.3(13)
C97 O94 K1 112.4(10)
C96 O94 K1 114.3(8)
C99 O95 C98 115.0(15)
C99 O95 K1 113.5(10)
C98 O95 K1 116.8(9)
C100 O96 C101 113.4(15)
C100 O96 K1 115.6(10)
C101 O96 K1 113.5(10)
O91 C91 C92 112.1(15)
O91 C91 H91A 109.2
C92 C91 H91A 109.2
O91 C91 H91B 109.2
C92 C91 H91B 109.2
H91A C91 H91B 107.9
O92 C92 C91 108.4(14)
O92 C92 H92A 110.0
C91 C92 H92A 110.0
O92 C92 H92B 110.0
C91 C92 H92B 110.0
H92A C92 H92B 108.4
O92 C93 C94 107.7(11)
O92 C93 H93A 110.2
C94 C93 H93A 110.2
O92 C93 H93B 110.2
C94 C93 H93B 110.2
H93A C93 H93B 108.5
O93 C94 C93 109.1(12)
O93 C94 H94A 109.9
C93 C94 H94A 109.9
O93 C94 H94B 109.9
C93 C94 H94B 109.9
H94A C94 H94B 108.3
O93 C95 C96 111.3(12)
O93 C95 H95A 109.4
C96 C95 H95A 109.4
O93 C95 H95B 109.4
C96 C95 H95B 109.4
H95A C95 H95B 108.0
O94 C96 C95 105.8(13)
O94 C96 H96A 110.6
C95 C96 H96A 110.6
O94 C96 H96B 110.6
C95 C96 H96B 110.6
H96A C96 H96B 108.7
O94 C97 C98 110.0(13)
O94 C97 H97A 109.7
C98 C97 H97A 109.7
O94 C97 H97B 109.7
C98 C97 H97B 109.7
H97A C97 H97B 108.2
C97 C98 O95 107.7(13)
C97 C98 H98A 110.2
O95 C98 H98A 110.2
C97 C98 H98B 110.2
O95 C98 H98B 110.2
H98A C98 H98B 108.5
O95 C99 C100 113.1(19)
O95 C99 H99A 109.0
C100 C99 H99A 109.0
O95 C99 H99B 109.0
C100 C99 H99B 109.0
H99A C99 H99B 107.8
C99 C100 O96 106.3(14)
C99 C100 H10D 110.5
O96 C100 H10D 110.5
C99 C100 H10E 110.5
O96 C100 H10E 110.5
H10D C100 H10E 108.7
O96 C101 C102 109.9(14)
O96 C101 H10F 109.7
C102 C101 H10F 109.7
O96 C101 H10G 109.7
C102 C101 H10G 109.7
H10F C101 H10G 108.2
O91 C102 C101 110.3(14)
O91 C102 H10H 109.6
C101 C102 H10H 109.6
O91 C102 H10I 109.6
C101 C102 H10I 109.6
H10H C102 H10I 108.1
C112 C111 C116 118.6(14)
C112 C111 C117 121.9(14)
C116 C111 C117 119.4(12)
C113 C112 C111 123.0(15)
C113 C112 H112 118.5
C111 C112 H112 118.5
C114 C113 C112 118.4(15)
C114 C113 K1 71.8(9)
C112 C113 K1 85.8(8)
C114 C113 H113 120.8
C112 C113 H113 120.8
K1 C113 H113 112.1
C113 C114 C115 123.0(15)
C113 C114 K1 85.5(9)
C115 C114 K1 78.8(8)
C113 C114 H114 118.5
C115 C114 H114 118.5
K1 C114 H114 106.6
C114 C115 C116 117.0(14)
C114 C115 K1 76.5(8)
C116 C115 K1 84.5(8)
C114 C115 H115 121.5
C116 C115 H115 121.5
K1 C115 H115 108.3
C111 C116 C115 119.9(13)
C111 C116 K1 85.2(8)
C115 C116 K1 71.5(7)
C111 C116 H116 120.0
C115 C116 H116 120.0
K1 C116 H116 113.7
C111 C117 H11D 109.5
C111 C117 H11E 109.5
H11D C117 H11E 109.5
C111 C117 H11F 109.5
H11D C117 H11F 109.5
H11E C117 H11F 109.5
C122 C121 C126 118.1(16)
C122 C121 C127 121.6(16)
C126 C121 C127 120.3(16)
C123 C122 C121 120.7(15)
C123 C122 H122 119.7
C121 C122 H122 119.7
C122 C123 C124 121.7(16)
C122 C123 H123 119.2
C124 C123 H123 119.2
C125 C124 C123 118.3(16)
C125 C124 H124 120.8
C123 C124 H124 120.8
C126 C125 C124 120.3(16)
C126 C125 H125 119.8
C124 C125 H125 119.8
C125 C126 C121 120.8(16)
C125 C126 H126 119.6
C121 C126 H126 119.6
C121 C127 H12D 109.5
C121 C127 H12E 109.5
H12D C127 H12E 109.5
C121 C127 H12F 109.5
H12D C127 H12F 109.5
H12E C127 H12F 109.5

loop_
_geom_bond_atom_site_label_1
_geom_bond_atom_site_label_2
_geom_bond_distance
U1 N1 1.889(11)
U1 O21 2.130(7)
U1 O1 2.162(6)
U1 O61 2.179(6)
U1 O41 2.179(6)
Si1 O1 1.585(7)
Si1 O3 1.623(8)
Si1 O4 1.627(8)
Si1 O2 1.626(9)
O2 C1 1.436(15)
O3 C5 1.459(11)
O4 C9 1.450(13)
C1 C3 1.45(2)
C1 C4 1.498(19)
C1 C2 1.510(17)
C2 H2A 0.9800
C2 H2B 0.9800
C2 H2C 0.9800
C3 H3A 0.9800
C3 H3B 0.9800
C3 H3C 0.9800
C4 H4A 0.9800
C4 H4B 0.9800
C4 H4C 0.9800
C5 C8 1.527(16)
C5 C6 1.534(14)
C5 C7 1.536(14)
C6 H6A 0.9800
C6 H6B 0.9800
C6 H6C 0.9800
C7 H7A 0.9800
C7 H7B 0.9800
C7 H7C 0.9800
C8 H8A 0.9800
C8 H8B 0.9800
C8 H8C 0.9800
C9 C11 1.426(18)
C9 C10 1.427(18)
C9 C12 1.542(19)
C10 H10A 0.9800
C10 H10B 0.9800
C10 H10C 0.9800
C11 H11A 0.9800
C11 H11B 0.9800
C11 H11C 0.9800
C12 H12A 0.9800
C12 H12B 0.9800
C12 H12C 0.9800
Si2 O24 1.612(7)
Si2 O21 1.613(7)
Si2 O23 1.623(7)
Si2 O22 1.624(7)
O22 C21 1.416(11)
O23 C25 1.423(12)
O24 C29 1.420(11)
C21 C22 1.490(15)
C21 C24 1.496(15)
C21 C23 1.537(15)
C22 H22A 0.9800
C22 H22B 0.9800
C22 H22C 0.9800
C23 H23A 0.9800
C23 H23B 0.9800
C23 H23C 0.9800
C24 H24A 0.9800
C24 H24B 0.9800
C24 H24C 0.9800
C25 C28 1.498(15)
C25 C26 1.501(15)
C25 C27 1.570(15)
C26 H26A 0.9800
C26 H26B 0.9800
C26 H26C 0.9800
C27 H27A 0.9800
C27 H27B 0.9800
C27 H27C 0.9800
C28 H28A 0.9800
C28 H28B 0.9800
C28 H28C 0.9800
C29 C31 1.445(16)
C29 C32 1.464(16)
C29 C30 1.541(17)
C30 H30A 0.9800
C30 H30B 0.9800
C30 H30C 0.9800
C31 H31A 0.9800
C31 H31B 0.9800
C31 H31C 0.9800
C32 H32A 0.9800
C32 H32B 0.9800
C32 H32C 0.9800
Si3 O43B 1.561(16)
Si3 O41 1.569(6)
Si3 O44 1.573(12)
Si3 O42 1.607(8)
Si3 O43 1.700(13)
Si3 O44B 1.777(15)
O42 C41 1.440(11)
O43 C45 1.420(18)
O44 C49 1.468(17)
O43B C45 1.564(19)
O44B C49 1.326(19)
C41 C42 1.479(16)
C41 C44 1.482(15)
C41 C43 1.514(14)
C42 H42A 0.9800
C42 H42B 0.9800
C42 H42C 0.9800
C43 H43A 0.9800
C43 H43B 0.9800
C43 H43C 0.9800
C44 H44A 0.9800
C44 H44B 0.9800
C44 H44C 0.9800
C45 C46B 1.37(3)
C45 C47B 1.47(3)
C45 C48 1.489(16)
C45 C46 1.57(3)
C45 C47 1.59(2)
C46 H46A 0.9800
C46 H46B 0.9800
C46 H46C 0.9800
C47 H47A 0.9800
C47 H47B 0.9800
C47 H47C 0.9800
C46B H46D 0.9800
C46B H46E 0.9800
C46B H46F 0.9800
C47B H47D 0.9800
C47B H47E 0.9800
C47B H47F 0.9800
C48 H48A 0.9800
C48 H48B 0.9800
C48 H48C 0.9800
C49 C52 1.44(4)
C49 C53 1.44(4)
C49 C51 1.50(3)
C49 C54 1.55(4)
C49 C50 1.64(3)
C50 H50A 0.9800
C50 H50B 0.9800
C50 H50C 0.9800
C51 H51A 0.9800
C51 H51B 0.9800
C51 H51C 0.9800
C52 H52A 0.9800
C52 H52B 0.9800
C52 H52C 0.9800
C53 H53A 0.9800
C53 H53B 0.9800
C53 H53C 0.9800
C54 H54A 0.9800
C54 H54B 0.9800
C54 H54C 0.9800
Si4 O63B 1.507(14)
Si4 O61 1.544(7)
Si4 O64 1.583(13)
Si4 O62 1.602(7)
Si4 O63 1.761(13)
Si4 O64B 1.79(2)
O62 C61 1.413(11)
O63 C65 1.339(17)
O64 C69 1.548(18)
O63B C65 1.57(2)
O64B C69 1.400(19)
C61 C64 1.507(14)
C61 C63 1.512(15)
C61 C62 1.533(15)
C62 H62A 0.9800
C62 H62B 0.9800
C62 H62C 0.9800
C63 H63A 0.9800
C63 H63B 0.9800
C63 H63C 0.9800
C64 H64A 0.9800
C64 H64B 0.9800
C64 H64C 0.9800
C65 C67 1.429(16)
C65 C66 1.502(17)
C65 C68B 1.53(3)
C65 C68 1.67(2)
C66 H66A 0.9800
C66 H66B 0.9800
C66 H66C 0.9800
C67 H67A 0.9800
C67 H67B 0.9800
C67 H67C 0.9800
C68 H68A 0.9800
C68 H68B 0.9800
C68 H68C 0.9800
C70 C69 1.32(3)
C70 H70A 0.9800
C70 H70B 0.9800
C70 H70C 0.9800
C72 C69 1.50(3)
C72 H72A 0.9800
C72 H72B 0.9800
C72 H72C 0.9800
C71 C69 1.41(3)
C71 H71A 0.9800
C71 H71B 0.9800
C71 H71C 0.9800
C68B H68D 0.9800
C68B H68E 0.9800
C68B H68F 0.9800
C70B C69 1.60(5)
C70B C71B 2.04(10)
C70B H70D 0.9800
C70B H70E 0.9800
C70B H70F 0.9800
C71B C69 1.50(4)
C71B H71D 0.9800
C71B H71E 0.9800
C71B H71F 0.9800
C72B C69 1.43(3)
C72B H72D 0.9800
C72B H72E 0.9800
C72B H72F 0.9800
Si5 N1 1.731(10)
Si5 C83 1.849(12)
Si5 C81 1.864(11)
Si5 C82 1.873(11)
C81 H81A 0.9800
C81 H81B 0.9800
C81 H81C 0.9800
C82 H82A 0.9800
C82 H82B 0.9800
C82 H82C 0.9800
C83 H83A 0.9800
C83 H83B 0.9800
C83 H83C 0.9800
K1 O92 2.764(10)
K1 O96 2.790(9)
K1 O95 2.793(10)
K1 O93 2.805(9)
K1 O94 2.813(9)
K1 O91 2.821(9)
K1 C114 3.244(13)
K1 C115 3.273(13)
K1 C113 3.404(14)
K1 C116 3.436(13)
O91 C102 1.43(2)
O91 C91 1.43(2)
O92 C92 1.385(19)
O92 C93 1.420(18)
O93 C94 1.403(16)
O93 C95 1.406(16)
O94 C97 1.384(18)
O94 C96 1.398(15)
O95 C99 1.394(19)
O95 C98 1.466(19)
O96 C100 1.42(2)
O96 C101 1.46(2)
C91 C92 1.47(3)
C91 H91A 0.9900
C91 H91B 0.9900
C92 H92A 0.9900
C92 H92B 0.9900
C93 C94 1.50(2)
C93 H93A 0.9900
C93 H93B 0.9900
C94 H94A 0.9900
C94 H94B 0.9900
C95 C96 1.48(2)
C95 H95A 0.9900
C95 H95B 0.9900
C96 H96A 0.9900
C96 H96B 0.9900
C97 C98 1.46(2)
C97 H97A 0.9900
C97 H97B 0.9900
C98 H98A 0.9900
C98 H98B 0.9900
C99 C100 1.41(3)
C99 H99A 0.9900
C99 H99B 0.9900
C100 H10D 0.9900
C100 H10E 0.9900
C101 C102 1.47(3)
C101 H10F 0.9900
C101 H10G 0.9900
C102 H10H 0.9900
C102 H10I 0.9900
C111 C112 1.359(16)
C111 C116 1.371(17)
C111 C117 1.472(18)
C112 C113 1.35(2)
C112 H112 0.9500
C113 C114 1.32(2)
C113 H113 0.9500
C114 C115 1.39(2)
C114 H114 0.9500
C115 C116 1.405(18)
C115 H115 0.9500
C116 H116 0.9500
C117 H11D 0.9800
C117 H11E 0.9800
C117 H11F 0.9800
C121 C122 1.352(18)
C121 C126 1.39(2)
C121 C127 1.49(2)
C122 C123 1.336(18)
C122 H122 0.9500
C123 C124 1.38(2)
C123 H123 0.9500
C124 C125 1.356(19)
C124 H124 0.9500
C125 C126 1.35(2)
C125 H125 0.9500
C126 H126 0.9500
C127 H12D 0.9800
C127 H12E 0.9800
C127 H12F 0.9800
